data_4330619
loop_
_publ_author_name
'Ilya M. Sluch'
'Anthea J. Miranda'
'Oussama Elbjeirami'
'Mohammad A. Omary'
'LeGrande M. Slaughter'

_publ_section_title
;
 Interplay of Metallophilic Interactions, \p-\p Stacking, and Ligand
 Substituent Effects in the Structures and Luminescence Properties of
 Neutral PtII and PdII Aryl Isocyanide Complexes
;
_journal_name_full 'Inorganic Chemistry'
_journal_page_first 10728
_journal_page_last 10746
_journal_paper_doi 10.1021/ic301104a
_journal_volume 51
_journal_year 2012
_chemical_formula_moiety 'C16 H14 Cl2 N2 Pd'
_chemical_formula_sum 'C16 H14 Cl2 N2 Pd'
_chemical_formula_weight 411.59
_chemical_name_common 'Bis(p-tolylisocyanide) palladium dichloride'
_chemical_name_systematic cis-Dichlorobis(4-methylphenylisocyanide)palladium(II)
_space_group_IT_number 128
_symmetry_cell_setting tetragonal
_symmetry_Int_Tables_number 128
_symmetry_space_group_name_Hall '-P 4 2n'
_symmetry_space_group_name_H-M 'P 4/m n c'
_atom_sites_solution_hydrogens geom
_atom_sites_solution_primary direct
_atom_sites_solution_secondary difmap
_audit_creation_method SHELXL-97
_cell_angle_alpha 90.00
_cell_angle_beta 90.00
_cell_angle_gamma 90.00
_cell_formula_units_Z 8
_cell_length_a 24.5268(2)
_cell_length_b 24.5268(2)
_cell_length_c 6.5445(1)
_cell_measurement_reflns_used 9956
_cell_measurement_temperature 298(2)
_cell_measurement_theta_max 28.13
_cell_measurement_theta_min 2.63
_cell_volume 3936.94(8)
_computing_cell_refinement 'Bruker SAINT'
_computing_data_collection 'Bruker APEX2'
_computing_data_reduction 'Bruker SAINT'
_computing_molecular_graphics 'Bruker SHELXTL (XP)'
_computing_publication_material 'Bruker SHELXTL (XCIF)'
_computing_structure_refinement 'Bruker SHELXTL (XL)'
_computing_structure_solution 'Bruker SHELXTL (XS)'
_diffrn_ambient_temperature 298(2)
_diffrn_detector_area_resol_mean 0.75
_diffrn_measured_fraction_theta_full 0.999
_diffrn_measured_fraction_theta_max 0.999
_diffrn_measurement_device_type 'Bruker SMART APEX II CCD'
_diffrn_measurement_method 'phi and omega scans'
_diffrn_radiation_monochromator graphite
_diffrn_radiation_probe x-ray
_diffrn_radiation_type MoK\a
_diffrn_radiation_wavelength 0.71073
_diffrn_reflns_av_R_equivalents 0.0309
_diffrn_reflns_av_sigmaI/netI 0.0191
_diffrn_reflns_limit_h_max 32
_diffrn_reflns_limit_h_min -23
_diffrn_reflns_limit_k_max 29
_diffrn_reflns_limit_k_min -32
_diffrn_reflns_limit_l_max 7
_diffrn_reflns_limit_l_min -8
_diffrn_reflns_number 21135
_diffrn_reflns_theta_full 28.29
_diffrn_reflns_theta_max 28.29
_diffrn_reflns_theta_min 1.86
_diffrn_source 'fine-focus sealed tube'
_diffrn_standards_decay_% N/A
_diffrn_standards_interval_count N/A
_diffrn_standards_interval_time N/A
_diffrn_standards_number 0
_exptl_absorpt_coefficient_mu 1.209
_exptl_absorpt_correction_T_max 0.8587
_exptl_absorpt_correction_T_min 0.6371
_exptl_absorpt_correction_type multi-scan
_exptl_absorpt_process_details 'Bruker SADABS'
_exptl_crystal_colour yellow
_exptl_crystal_density_diffrn 1.389
_exptl_crystal_description rod
_exptl_crystal_F_000 1632
_exptl_crystal_recrystallization_method 'slow diff of cyclohexane into chlorobenzene soln'
_exptl_crystal_size_max 0.41
_exptl_crystal_size_mid 0.15
_exptl_crystal_size_min 0.13
_platon_squeeze_details
;
 Attempts to model difference peaks in void channels as discrete
 water molecules did not provide a physically meaningful arrangement
 of H2O.  Attempts to model as dichloromethane or other solvents also
 were unsuccessful.  The SQUEEZE calculation is consistent with 13 
 H2O molecules per unit cell. 

 Reported formula weight, D(calc), and F(000) are calculated from the
 SQUEEZE-corrected data and do not reflect the presence of solvent.
;
_refine_diff_density_max 0.852
_refine_diff_density_min -0.236
_refine_diff_density_rms 0.073
_refine_ls_extinction_method none
_refine_ls_goodness_of_fit_ref 1.081
_refine_ls_hydrogen_treatment constr
_refine_ls_matrix_type full
_refine_ls_number_parameters 117
_refine_ls_number_reflns 2661
_refine_ls_number_restraints 0
_refine_ls_restrained_S_all 1.081
_refine_ls_R_factor_all 0.0515
_refine_ls_R_factor_gt 0.0397
_refine_ls_shift/su_max 0.001
_refine_ls_shift/su_mean 0.000
_refine_ls_structure_factor_coef Fsqd
_refine_ls_weighting_details 'calc w=1/[\s^2^(Fo^2^)+(0.0499P)^2^+1.9388P] where P=(Fo^2^+2Fc^2^)/3'
_refine_ls_weighting_scheme calc
_refine_ls_wR_factor_gt 0.0979
_refine_ls_wR_factor_ref 0.1024
_reflns_number_gt 2109
_reflns_number_total 2661
_reflns_threshold_expression >2sigma(I)
_cod_data_source_file ic301104a_si_002_09.cif
_cod_data_source_block cmplx8
_cod_database_code 4330619

loop_
_symmetry_equiv_pos_as_xyz
'x, y, z'
'-x, -y, z'
'-y, x, z'
'y, -x, z'
'-x+1/2, y+1/2, -z+1/2'
'x+1/2, -y+1/2, -z+1/2'
'y+1/2, x+1/2, -z+1/2'
'-y+1/2, -x+1/2, -z+1/2'
'-x, -y, -z'
'x, y, -z'
'y, -x, -z'
'-y, x, -z'
'x-1/2, -y-1/2, z-1/2'
'-x-1/2, y-1/2, z-1/2'
'-y-1/2, -x-1/2, z-1/2'
'y-1/2, x-1/2, z-1/2'

loop_
_atom_site_label
_atom_site_type_symbol
_atom_site_fract_x
_atom_site_fract_y
_atom_site_fract_z
_atom_site_U_iso_or_equiv
_atom_site_adp_type
_atom_site_occupancy
_atom_site_symmetry_multiplicity
_atom_site_calc_flag
_atom_site_refinement_flags
Pd1 Pd 0.250189(12) 0.769576(13) 0.0000 0.05309(13) Uani 1 2 d S
Cl1 Cl 0.16003(5) 0.79661(6) 0.0000 0.0785(3) Uani 1 2 d S
Cl2 Cl 0.28217(5) 0.85780(4) 0.0000 0.0661(3) Uani 1 2 d S
C1 C 0.22517(16) 0.6948(2) 0.0000 0.0599(10) Uani 1 2 d S
N1 N 0.21118(16) 0.65026(17) 0.0000 0.0672(9) Uani 1 2 d S
C2 C 0.32492(18) 0.74388(16) 0.0000 0.0558(9) Uani 1 2 d S
N2 N 0.36785(15) 0.72691(13) 0.0000 0.0572(8) Uani 1 2 d S
C11 C 0.19412(18) 0.59578(18) 0.0000 0.0657(11) Uani 1 2 d S
C12 C 0.1871(2) 0.56977(17) 0.1764(7) 0.1185(17) Uani 1 1 d .
H12 H 0.1931 0.5875 0.2999 0.142 Uiso 1 1 calc R
C13 C 0.1707(2) 0.51576(18) 0.1730(8) 0.1241(18) Uani 1 1 d .
H13A H 0.1662 0.4976 0.2967 0.149 Uiso 1 1 calc R
C14 C 0.1609(2) 0.4885(2) 0.0000 0.0816(14) Uani 1 2 d S
C15 C 0.1424(3) 0.4300(2) 0.0000 0.114(2) Uani 1 2 d S
H15A H 0.1414 0.4166 0.1378 0.171 Uiso 0.50 1 calc PR
H15B H 0.1673 0.4084 -0.0790 0.171 Uiso 0.50 1 calc PR
H15C H 0.1066 0.4276 -0.0588 0.171 Uiso 0.50 1 calc PR
C21 C 0.42172(15) 0.70691(16) 0.0000 0.0558(9) Uani 1 2 d S
C22 C 0.44688(15) 0.69741(17) 0.1783(6) 0.0926(12) Uani 1 1 d .
H22 H 0.4291 0.7035 0.3018 0.111 Uiso 1 1 calc R
C23 C 0.50000(16) 0.67832(19) 0.1737(6) 0.1007(13) Uani 1 1 d .
H23 H 0.5176 0.6716 0.2970 0.121 Uiso 1 1 calc R
C24 C 0.52700(18) 0.66910(18) 0.0000 0.0703(12) Uani 1 2 d S
C25 C 0.5851(2) 0.6483(3) 0.0000 0.0986(18) Uani 1 2 d S
H25A H 0.5862 0.6125 -0.0585 0.148 Uiso 0.50 1 calc PR
H25B H 0.5985 0.6470 0.1378 0.148 Uiso 0.50 1 calc PR
H25C H 0.6076 0.6724 -0.0793 0.148 Uiso 0.50 1 calc PR

loop_
_atom_site_aniso_label
_atom_site_aniso_U_11
_atom_site_aniso_U_22
_atom_site_aniso_U_33
_atom_site_aniso_U_23
_atom_site_aniso_U_13
_atom_site_aniso_U_12
Pd1 0.0526(2) 0.0583(2) 0.04840(18) 0.000 0.000 0.01002(13)
Cl1 0.0558(6) 0.0915(8) 0.0884(8) 0.000 0.000 0.0175(5)
Cl2 0.0708(7) 0.0592(6) 0.0684(6) 0.000 0.000 0.0079(5)
C1 0.048(2) 0.078(3) 0.053(2) 0.000 0.000 0.0103(19)
N1 0.069(2) 0.064(2) 0.068(2) 0.000 0.000 0.0049(18)
C2 0.059(3) 0.053(2) 0.055(2) 0.000 0.000 0.0026(18)
N2 0.059(2) 0.0496(18) 0.062(2) 0.000 0.000 0.0065(15)
C11 0.059(2) 0.064(3) 0.074(3) 0.000 0.000 0.0027(19)
C12 0.198(5) 0.087(3) 0.070(2) -0.004(2) 0.009(3) -0.035(3)
C13 0.197(5) 0.087(3) 0.088(3) 0.015(2) 0.014(3) -0.030(3)
C14 0.074(3) 0.063(3) 0.107(4) 0.000 0.000 0.005(2)
C15 0.097(4) 0.076(4) 0.170(7) 0.000 0.000 -0.013(3)
C21 0.050(2) 0.049(2) 0.068(2) 0.000 0.000 0.0070(16)
C22 0.081(2) 0.132(3) 0.065(2) -0.003(2) -0.0019(18) 0.043(2)
C23 0.079(2) 0.147(4) 0.076(2) -0.006(2) -0.018(2) 0.043(2)
C24 0.058(2) 0.061(3) 0.092(3) 0.000 0.000 0.0068(19)
C25 0.061(3) 0.102(4) 0.133(5) 0.000 0.000 0.018(3)

loop_
_atom_type_symbol
_atom_type_description
_atom_type_scat_dispersion_real
_atom_type_scat_dispersion_imag
_atom_type_scat_source
C C 0.0033 0.0016 'International Tables Vol C Tables 4.2.6.8 and 6.1.1.4'
H H 0.0000 0.0000 'International Tables Vol C Tables 4.2.6.8 and 6.1.1.4'
N N 0.0061 0.0033 'International Tables Vol C Tables 4.2.6.8 and 6.1.1.4'
Cl Cl 0.1484 0.1585 'International Tables Vol C Tables 4.2.6.8 and 6.1.1.4'
Pd Pd -0.9988 1.0072 'International Tables Vol C Tables 4.2.6.8 and 6.1.1.4'

loop_
_geom_angle_atom_site_label_1
_geom_angle_atom_site_label_2
_geom_angle_atom_site_label_3
_geom_angle
_geom_angle_site_symmetry_1
_geom_angle_site_symmetry_3
C1 Pd1 C2 89.52(16) . .
C1 Pd1 Cl2 178.58(12) . .
C2 Pd1 Cl2 89.06(12) . .
C1 Pd1 Cl1 88.19(12) . .
C2 Pd1 Cl1 177.71(12) . .
Cl2 Pd1 Cl1 93.23(5) . .
C1 Pd1 Pd1 84.85(2) . 7_455
C2 Pd1 Pd1 79.578(14) . 7_455
Cl2 Pd1 Pd1 94.894(6) . 7_455
Cl1 Pd1 Pd1 100.208(9) . 7_455
C1 Pd1 Pd1 84.85(2) . 7_454
C2 Pd1 Pd1 79.578(14) . 7_454
Cl2 Pd1 Pd1 94.894(6) . 7_454
Cl1 Pd1 Pd1 100.208(9) . 7_454
Pd1 Pd1 Pd1 156.774(19) 7_455 7_454
N1 C1 Pd1 178.9(4) . .
C1 N1 C11 180.0(5) . .
N2 C2 Pd1 177.4(4) . .
C2 N2 C21 178.8(4) . .
C12 C11 C12 120.4(5) . 10
C12 C11 N1 119.8(2) . .
C12 C11 N1 119.8(2) 10 .
C11 C12 C13 118.8(4) . .
C11 C12 H12 120.6 . .
C13 C12 H12 120.6 . .
C14 C13 C12 123.0(5) . .
C14 C13 H13A 118.5 . .
C12 C13 H13A 118.5 . .
C13 C14 C13 115.8(5) . 10
C13 C14 C15 122.1(3) . .
C13 C14 C15 122.1(3) 10 .
C14 C15 H15A 109.5 . .
C14 C15 H15B 109.5 . .
H15A C15 H15B 109.5 . .
C14 C15 H15C 109.5 . .
H15A C15 H15C 109.5 . .
H15B C15 H15C 109.5 . .
C22 C21 C22 121.0(4) . 10
C22 C21 N2 119.5(2) . .
C22 C21 N2 119.5(2) 10 .
C21 C22 C23 118.2(4) . .
C21 C22 H22 120.9 . .
C23 C22 H22 120.9 . .
C24 C23 C22 122.8(4) . .
C24 C23 H23 118.6 . .
C22 C23 H23 118.6 . .
C23 C24 C23 116.8(4) . 10
C23 C24 C25 121.6(2) . .
C23 C24 C25 121.6(2) 10 .
C24 C25 H25A 109.5 . .
C24 C25 H25B 109.5 . .
H25A C25 H25B 109.5 . .
C24 C25 H25C 109.5 . .
H25A C25 H25C 109.5 . .
H25B C25 H25C 109.5 . .

loop_
_geom_bond_atom_site_label_1
_geom_bond_atom_site_label_2
_geom_bond_distance
_geom_bond_site_symmetry_2
Pd1 C1 1.934(5) .
Pd1 C2 1.938(4) .
Pd1 Cl2 2.3016(11) .
Pd1 Cl1 2.3086(11) .
Pd1 Pd1 3.34063(12) 7_455
Pd1 Pd1 3.34063(13) 7_454
C1 N1 1.145(6) .
N1 C11 1.400(6) .
C2 N2 1.132(5) .
N2 C21 1.409(5) .
C11 C12 1.330(5) .
C11 C12 1.330(5) 10
C12 C13 1.385(6) .
C12 H12 0.9300 .
C13 C14 1.336(6) .
C13 H13A 0.9300 .
C14 C13 1.336(6) 10
C14 C15 1.506(7) .
C15 H15A 0.9600 .
C15 H15B 0.9600 .
C15 H15C 0.9600 .
C21 C22 1.340(4) .
C21 C22 1.340(4) 10
C22 C23 1.385(5) .
C22 H22 0.9300 .
C23 C24 1.335(5) .
C23 H23 0.9300 .
C24 C23 1.335(5) 10
C24 C25 1.514(6) .
C25 H25A 0.9600 .
C25 H25B 0.9600 .
C25 H25C 0.9600 .

loop_
_geom_torsion_atom_site_label_1
_geom_torsion_atom_site_label_2
_geom_torsion_atom_site_label_3
_geom_torsion_atom_site_label_4
_geom_torsion
_geom_torsion_site_symmetry_1
_geom_torsion_site_symmetry_4
C12 C11 C12 C13 -2.1(10) 10 .
N1 C11 C12 C13 -179.5(5) . .
C11 C12 C13 C14 -0.7(9) . .
C12 C13 C14 C13 3.4(11) . 10
C12 C13 C14 C15 -179.3(6) . .
C22 C21 C22 C23 1.0(8) 10 .
N2 C21 C22 C23 -179.3(4) . .
C21 C22 C23 C24 0.1(7) . .
C22 C23 C24 C23 -1.1(9) . 10
C22 C23 C24 C25 179.9(5) . .

loop_
_platon_squeeze_void_nr
_platon_squeeze_void_average_x
_platon_squeeze_void_average_y
_platon_squeeze_void_average_z
_platon_squeeze_void_volume
_platon_squeeze_void_count_electrons
1 0.000 0.000 -0.011 224 34
2 0.000 0.500 -0.050 175 31
3 0.500 0.000 -0.055 175 31
4 0.500 0.500 -0.085 224 34
